data_7156276
loop_
_publ_author_name
'Hou, Yading'
'Zhang, Yuwen'
'Tong, Xiaofeng'

_publ_section_title
;
 Phosphine-catalysed \a-umpolung addition of nucleophiles to \d-acetoxy
 allenoates: stereoselective synthesis of 2,4-dienoates.
;
_journal_issue 29
_journal_name_full 'Organic &amp; biomolecular chemistry'
_journal_page_first 5245
_journal_page_last 5249
_journal_paper_doi 10.1039/c8ob00933c
_journal_volume 16
_journal_year 2018
_chemical_formula_moiety 'C20 H19 Br O4 S'
_chemical_formula_sum 'C20 H19 Br O4 S'
_chemical_formula_weight 435.32
_space_group_crystal_system triclinic
_space_group_IT_number 2
_space_group_name_Hall '-P 1'
_space_group_name_H-M_alt 'P -1'
_symmetry_space_group_name_Hall '-P 1'
_symmetry_space_group_name_H-M 'P -1'
_atom_sites_solution_hydrogens geom
_atom_sites_solution_primary dual
_audit_block_doi 10.5517/ccdc.csd.cc1zhl9c
_audit_creation_date 2017-09-29
_audit_creation_method
;
Olex2 1.2
(compiled 2017.08.10 svn.r3458 for OlexSys, GUI svn.r5381)
;
_audit_update_record
;
2018-03-24 deposited with the CCDC.
2018-06-06 downloaded from the CCDC.
;
_cell_angle_alpha 63.5220(10)
_cell_angle_beta 79.7360(10)
_cell_angle_gamma 89.681(2)
_cell_formula_units_Z 2
_cell_length_a 7.5123(3)
_cell_length_b 12.1628(6)
_cell_length_c 12.1719(4)
_cell_measurement_reflns_used 4510
_cell_measurement_temperature 303(2)
_cell_measurement_theta_max 27.073
_cell_measurement_theta_min 2.77
_cell_volume 976.11(7)
_computing_cell_refinement 'SAINT v8.37A (Bruker, 2015)'
_computing_data_reduction 'SAINT v8.37A (Bruker, 2015)'
_computing_molecular_graphics 'Olex2 (Dolomanov et al., 2009)'
_computing_publication_material 'Olex2 (Dolomanov et al., 2009)'
_computing_structure_refinement 'ShelXL (Sheldrick, 2015)'
_computing_structure_solution 'ShelXT (Sheldrick, 2015)'
_diffrn_ambient_temperature 303.0
_diffrn_measured_fraction_theta_full 0.986
_diffrn_measured_fraction_theta_max 0.979
_diffrn_measurement_device_type 'Bruker D8 Venture'
_diffrn_measurement_method '\f and \w scans'
_diffrn_radiation_type MoK\a
_diffrn_radiation_wavelength 0.71073
_diffrn_reflns_av_R_equivalents 0.0301
_diffrn_reflns_av_unetI/netI 0.0489
_diffrn_reflns_Laue_measured_fraction_full 0.986
_diffrn_reflns_Laue_measured_fraction_max 0.979
_diffrn_reflns_limit_h_max 10
_diffrn_reflns_limit_h_min -10
_diffrn_reflns_limit_k_max 17
_diffrn_reflns_limit_k_min -17
_diffrn_reflns_limit_l_max 17
_diffrn_reflns_limit_l_min -17
_diffrn_reflns_number 13882
_diffrn_reflns_point_group_measured_fraction_full 0.986
_diffrn_reflns_point_group_measured_fraction_max 0.979
_diffrn_reflns_theta_full 25.242
_diffrn_reflns_theta_max 30.514
_diffrn_reflns_theta_min 2.765
_diffrn_standards_number 0
_exptl_absorpt_coefficient_mu 2.234
_exptl_absorpt_correction_T_max 0.7461
_exptl_absorpt_correction_T_min 0.5261
_exptl_absorpt_correction_type multi-scan
_exptl_absorpt_process_details
'SADABS-2016/2 (Bruker,2016/2) was used for absorption correction. wR2(int) was 0.0695 before and 0.0399 after correction. The Ratio of minimum to maximum transmission is 0.7051. The \l/2 correction factor is Not present.'
_exptl_crystal_colour colourless
_exptl_crystal_density_diffrn 1.481
_exptl_crystal_description block
_exptl_crystal_F_000 444
_exptl_crystal_size_max 0.15
_exptl_crystal_size_mid 0.1
_exptl_crystal_size_min 0.08
_refine_diff_density_max 0.288
_refine_diff_density_min -0.422
_refine_diff_density_rms 0.049
_refine_ls_extinction_method none
_refine_ls_goodness_of_fit_ref 1.016
_refine_ls_hydrogen_treatment constr
_refine_ls_matrix_type full
_refine_ls_number_parameters 237
_refine_ls_number_reflns 5858
_refine_ls_number_restraints 0
_refine_ls_restrained_S_all 1.016
_refine_ls_R_factor_all 0.0978
_refine_ls_R_factor_gt 0.0427
_refine_ls_shift/su_max 0.004
_refine_ls_shift/su_mean 0.000
_refine_ls_structure_factor_coef Fsqd
_refine_ls_weighting_details 'w=1/[\s^2^(Fo^2^)+(0.0432P)^2^+0.1999P] where P=(Fo^2^+2Fc^2^)/3'
_refine_ls_weighting_scheme calc
_refine_ls_wR_factor_gt 0.0926
_refine_ls_wR_factor_ref 0.1121
_reflns_Friedel_coverage 0.000
_reflns_number_gt 3288
_reflns_number_total 5858
_reflns_threshold_expression 'I > 2\s(I)'
_cod_data_source_file c8ob00933c2.cif
_cod_data_source_block mo_d8v17425_0m
_cod_depositor_comments 'Adding full bibliography for 7156276.cif.'
_cod_database_code 7156276
_shelx_shelxl_version_number 2017/1
_shelx_space_group_comment
;
The symmetry employed for this shelxl refinement is uniquely defined
by the following loop, which should always be used as a source of
symmetry information in preference to the above space-group names.
They are only intended as comments.
;
_shelx_estimated_absorpt_t_max 0.842
_shelx_estimated_absorpt_t_min 0.730
_olex2_refinement_description
;
1. Fixed Uiso
 At 1.2 times of:
  All C(H) groups, All C(H,H) groups
 At 1.5 times of:
  All C(H,H,H) groups
2.a Secondary CH2 refined with riding coordinates:
 C12(H12A,H12B)
2.b Aromatic/amide H refined with riding coordinates:
 C3(H3), C4(H4), C5(H5), C7(H7), C8(H8), C10(H10), C11(H11), C15(H15),
 C16(H16), C18(H18), C19(H19)
2.c Idealised Me refined as rotating group:
 C13(H13A,H13B,H13C), C20(H20A,H20B,H20C)
;
_olex2_submission_special_instructions 'No special instructions were received'

loop_
_space_group_symop_operation_xyz
'x, y, z'
'-x, -y, -z'

loop_
_atom_site_label
_atom_site_type_symbol
_atom_site_fract_x
_atom_site_fract_y
_atom_site_fract_z
_atom_site_U_iso_or_equiv
_atom_site_adp_type
_atom_site_occupancy
_atom_site_site_symmetry_order
_atom_site_calc_flag
_atom_site_refinement_flags_posn
Br1 Br 0.07525(4) 0.71541(3) 0.70191(3) 0.07268(14) Uani 1 1 d .
S1 S 0.54607(9) 0.26167(6) 0.10265(6) 0.05240(17) Uani 1 1 d .
O1 O 0.3012(3) 0.06923(18) 0.32813(18) 0.0794(6) Uani 1 1 d .
O2 O 0.3378(3) 0.15132(17) 0.45454(16) 0.0748(6) Uani 1 1 d .
O3 O 0.6462(3) 0.15474(18) 0.13425(18) 0.0692(5) Uani 1 1 d .
O4 O 0.6408(2) 0.37999(17) 0.01752(15) 0.0611(5) Uani 1 1 d .
C1 C 0.3541(4) 0.1531(2) 0.3437(2) 0.0555(6) Uani 1 1 d .
C2 C 0.4438(3) 0.2710(2) 0.2411(2) 0.0475(5) Uani 1 1 d .
C3 C 0.4514(3) 0.3819(2) 0.2393(2) 0.0493(6) Uani 1 1 d .
H3 H 0.515187 0.445659 0.165727 0.059 Uiso 1 1 calc R
C4 C 0.3743(3) 0.4155(2) 0.3358(2) 0.0524(6) Uani 1 1 d .
H4 H 0.308216 0.355075 0.410898 0.063 Uiso 1 1 calc R
C5 C 0.3943(4) 0.5303(2) 0.3215(2) 0.0529(6) Uani 1 1 d .
H5 H 0.462355 0.588452 0.245901 0.064 Uiso 1 1 calc R
C6 C 0.3196(3) 0.5729(2) 0.4128(2) 0.0484(5) Uani 1 1 d .
C7 C 0.3467(4) 0.6961(2) 0.3850(2) 0.0607(7) Uani 1 1 d .
H7 H 0.415717 0.750187 0.307713 0.073 Uiso 1 1 calc R
C8 C 0.2745(4) 0.7412(3) 0.4682(3) 0.0632(7) Uani 1 1 d .
H8 H 0.292920 0.824425 0.446896 0.076 Uiso 1 1 calc R
C9 C 0.1757(3) 0.6607(2) 0.5823(2) 0.0515(6) Uani 1 1 d .
C10 C 0.1450(4) 0.5378(3) 0.6144(2) 0.0626(7) Uani 1 1 d .
H10 H 0.075968 0.484391 0.691929 0.075 Uiso 1 1 calc R
C11 C 0.2183(4) 0.4947(2) 0.5298(2) 0.0610(7) Uani 1 1 d .
H11 H 0.199185 0.411426 0.551834 0.073 Uiso 1 1 calc R
C12 C 0.2406(6) 0.0423(3) 0.5621(3) 0.1011(13) Uani 1 1 d .
H12A H 0.148711 0.008243 0.536403 0.121 Uiso 1 1 calc R
H12B H 0.324686 -0.019853 0.593928 0.121 Uiso 1 1 calc R
C13 C 0.1573(6) 0.0725(4) 0.6578(3) 0.1119(14) Uani 1 1 d .
H13A H 0.072609 0.132960 0.626607 0.168 Uiso 1 1 calc GR
H13B H 0.248461 0.105239 0.683834 0.168 Uiso 1 1 calc GR
H13C H 0.094272 -0.000248 0.727800 0.168 Uiso 1 1 calc GR
C14 C 0.3627(3) 0.2427(2) 0.0385(2) 0.0501(6) Uani 1 1 d .
C15 C 0.3542(4) 0.1477(3) 0.0064(3) 0.0678(7) Uani 1 1 d .
H15 H 0.439872 0.089802 0.024108 0.081 Uiso 1 1 calc R
C16 C 0.2170(5) 0.1395(3) -0.0522(3) 0.0733(8) Uani 1 1 d .
H16 H 0.212805 0.076404 -0.075330 0.088 Uiso 1 1 calc R
C17 C 0.0858(4) 0.2228(3) -0.0774(2) 0.0620(7) Uani 1 1 d .
C18 C 0.0957(4) 0.3160(3) -0.0425(2) 0.0590(6) Uani 1 1 d .
H18 H 0.006927 0.371715 -0.056552 0.071 Uiso 1 1 calc R
C19 C 0.2347(3) 0.3279(2) 0.0127(2) 0.0530(6) Uani 1 1 d .
H19 H 0.242167 0.393053 0.032546 0.064 Uiso 1 1 calc R
C20 C -0.0656(4) 0.2134(3) -0.1402(3) 0.0830(10) Uani 1 1 d .
H20A H -0.177515 0.229436 -0.099926 0.125 Uiso 1 1 calc GR
H20B H -0.076773 0.132018 -0.133619 0.125 Uiso 1 1 calc GR
H20C H -0.038675 0.272769 -0.226828 0.125 Uiso 1 1 calc GR

loop_
_atom_site_aniso_label
_atom_site_aniso_U_11
_atom_site_aniso_U_22
_atom_site_aniso_U_33
_atom_site_aniso_U_23
_atom_site_aniso_U_13
_atom_site_aniso_U_12
Br1 0.0710(2) 0.0836(2) 0.0808(2) -0.05533(19) -0.00682(16) 0.00847(16)
S1 0.0540(4) 0.0550(4) 0.0488(3) -0.0257(3) -0.0054(3) 0.0129(3)
O1 0.1117(17) 0.0545(12) 0.0674(12) -0.0275(10) -0.0066(12) -0.0077(11)
O2 0.1203(17) 0.0502(11) 0.0434(10) -0.0163(8) -0.0040(10) 0.0016(11)
O3 0.0723(12) 0.0718(13) 0.0689(11) -0.0362(10) -0.0160(10) 0.0327(10)
O4 0.0576(10) 0.0652(12) 0.0531(10) -0.0247(9) 0.0013(8) -0.0010(9)
C1 0.0626(16) 0.0494(15) 0.0539(14) -0.0244(12) -0.0071(12) 0.0109(12)
C2 0.0487(13) 0.0503(15) 0.0416(12) -0.0199(11) -0.0068(10) 0.0052(11)
C3 0.0486(13) 0.0481(14) 0.0486(13) -0.0204(11) -0.0069(11) 0.0038(11)
C4 0.0584(15) 0.0498(15) 0.0492(13) -0.0237(11) -0.0070(12) 0.0031(12)
C5 0.0602(15) 0.0478(15) 0.0484(13) -0.0206(11) -0.0082(12) 0.0027(12)
C6 0.0522(13) 0.0459(14) 0.0492(13) -0.0227(11) -0.0120(11) 0.0050(11)
C7 0.0726(18) 0.0475(15) 0.0547(14) -0.0202(12) -0.0027(13) -0.0067(13)
C8 0.0735(18) 0.0486(16) 0.0689(17) -0.0302(14) -0.0075(14) -0.0004(13)
C9 0.0501(13) 0.0558(16) 0.0593(15) -0.0337(13) -0.0157(12) 0.0084(12)
C10 0.0752(18) 0.0568(17) 0.0510(14) -0.0247(12) 0.0005(13) -0.0038(14)
C11 0.0811(19) 0.0395(14) 0.0561(15) -0.0195(12) -0.0041(14) -0.0035(13)
C12 0.161(4) 0.058(2) 0.0550(17) -0.0125(15) 0.015(2) 0.002(2)
C13 0.144(4) 0.086(3) 0.077(2) -0.026(2) 0.017(2) 0.008(2)
C14 0.0611(15) 0.0452(14) 0.0409(12) -0.0194(10) -0.0026(11) 0.0053(11)
C15 0.085(2) 0.0556(17) 0.0695(17) -0.0336(14) -0.0183(16) 0.0174(15)
C16 0.102(2) 0.0612(19) 0.0673(18) -0.0384(15) -0.0152(17) 0.0007(17)
C17 0.0691(17) 0.0676(18) 0.0439(13) -0.0238(13) -0.0011(13) -0.0081(15)
C18 0.0582(15) 0.0644(17) 0.0516(14) -0.0256(13) -0.0061(12) 0.0076(13)
C19 0.0591(15) 0.0526(15) 0.0504(13) -0.0281(12) -0.0052(12) 0.0057(12)
C20 0.080(2) 0.106(3) 0.0696(19) -0.0480(19) -0.0081(17) -0.0151(19)

loop_
_atom_type_symbol
_atom_type_description
_atom_type_scat_dispersion_real
_atom_type_scat_dispersion_imag
_atom_type_scat_source
C C 0.0033 0.0016 'International Tables Vol C Tables 4.2.6.8 and 6.1.1.4'
H H 0.0000 0.0000 'International Tables Vol C Tables 4.2.6.8 and 6.1.1.4'
Br Br -0.2901 2.4595 'International Tables Vol C Tables 4.2.6.8 and 6.1.1.4'
O O 0.0106 0.0060 'International Tables Vol C Tables 4.2.6.8 and 6.1.1.4'
S S 0.1246 0.1234 'International Tables Vol C Tables 4.2.6.8 and 6.1.1.4'

loop_
_geom_angle_atom_site_label_1
_geom_angle_atom_site_label_2
_geom_angle_atom_site_label_3
_geom_angle
O3 S1 O4 118.28(12)
O3 S1 C2 109.66(11)
O3 S1 C14 108.78(12)
O4 S1 C2 107.11(11)
O4 S1 C14 107.30(11)
C14 S1 C2 104.88(11)
C1 O2 C12 116.8(2)
O1 C1 O2 124.0(3)
O1 C1 C2 123.9(2)
O2 C1 C2 112.1(2)
C1 C2 S1 114.24(18)
C3 C2 S1 117.49(18)
C3 C2 C1 128.2(2)
C2 C3 H3 115.7
C2 C3 C4 128.7(2)
C4 C3 H3 115.7
C3 C4 H4 118.9
C5 C4 C3 122.3(2)
C5 C4 H4 118.9
C4 C5 H5 116.9
C4 C5 C6 126.1(2)
C6 C5 H5 116.9
C7 C6 C5 120.4(2)
C11 C6 C5 122.5(2)
C11 C6 C7 117.1(2)
C6 C7 H7 118.8
C8 C7 C6 122.4(2)
C8 C7 H7 118.8
C7 C8 H8 120.8
C9 C8 C7 118.4(2)
C9 C8 H8 120.8
C8 C9 Br1 120.8(2)
C8 C9 C10 121.4(2)
C10 C9 Br1 117.75(19)
C9 C10 H10 120.4
C9 C10 C11 119.1(2)
C11 C10 H10 120.4
C6 C11 H11 119.2
C10 C11 C6 121.5(2)
C10 C11 H11 119.2
O2 C12 H12A 109.5
O2 C12 H12B 109.5
H12A C12 H12B 108.1
C13 C12 O2 110.6(3)
C13 C12 H12A 109.5
C13 C12 H12B 109.5
C12 C13 H13A 109.5
C12 C13 H13B 109.5
C12 C13 H13C 109.5
H13A C13 H13B 109.5
H13A C13 H13C 109.5
H13B C13 H13C 109.5
C15 C14 S1 120.0(2)
C19 C14 S1 119.70(19)
C19 C14 C15 120.2(3)
C14 C15 H15 120.4
C14 C15 C16 119.2(3)
C16 C15 H15 120.4
C15 C16 H16 119.2
C15 C16 C17 121.6(3)
C17 C16 H16 119.2
C16 C17 C20 121.8(3)
C18 C17 C16 118.0(3)
C18 C17 C20 120.2(3)
C17 C18 H18 119.4
C19 C18 C17 121.2(3)
C19 C18 H18 119.4
C14 C19 H19 120.1
C18 C19 C14 119.7(2)
C18 C19 H19 120.1
C17 C20 H20A 109.5
C17 C20 H20B 109.5
C17 C20 H20C 109.5
H20A C20 H20B 109.5
H20A C20 H20C 109.5
H20B C20 H20C 109.5

loop_
_geom_bond_atom_site_label_1
_geom_bond_atom_site_label_2
_geom_bond_distance
Br1 C9 1.897(2)
S1 O3 1.4324(19)
S1 O4 1.4387(18)
S1 C2 1.775(2)
S1 C14 1.763(3)
O1 C1 1.199(3)
O2 C1 1.323(3)
O2 C12 1.459(4)
C1 C2 1.477(3)
C2 C3 1.341(3)
C3 H3 0.9300
C3 C4 1.437(3)
C4 H4 0.9300
C4 C5 1.333(3)
C5 H5 0.9300
C5 C6 1.452(3)
C6 C7 1.388(3)
C6 C11 1.387(3)
C7 H7 0.9300
C7 C8 1.385(4)
C8 H8 0.9300
C8 C9 1.367(4)
C9 C10 1.374(4)
C10 H10 0.9300
C10 C11 1.383(4)
C11 H11 0.9300
C12 H12A 0.9700
C12 H12B 0.9700
C12 C13 1.415(5)
C13 H13A 0.9600
C13 H13B 0.9600
C13 H13C 0.9600
C14 C15 1.380(3)
C14 C19 1.380(3)
C15 H15 0.9300
C15 C16 1.381(4)
C16 H16 0.9300
C16 C17 1.383(4)
C17 C18 1.383(4)
C17 C20 1.510(4)
C18 H18 0.9300
C18 C19 1.379(4)
C19 H19 0.9300
C20 H20A 0.9600
C20 H20B 0.9600
C20 H20C 0.9600
